data_4506274
loop_
_publ_author_name
'Gustafsson, Mikaela'
'Su, Jie'
'Yue, Huijuan'
'Yao, Qingxia'
'Zou, Xiaodong'

_publ_section_title
;
 A Family of Flexible Lanthanide Bipyridinedicarboxylate Metal--Organic
 Frameworks Showing Reversible Single-Crystal to Single-Crystal
 Transformations
;
_journal_issue 6
_journal_name_full 'Crystal Growth &amp; Design'
_journal_page_first 3243
_journal_paper_doi 10.1021/cg300379u
_journal_volume 12
_journal_year 2012
_chemical_formula_sum 'C36 H18 N6 O15 Sm2'
_chemical_formula_weight 1075.26
_chemical_name_common SUMOF-6-Sm(as)
_chemical_name_systematic
;
?
;
_space_group_IT_number 14
_symmetry_cell_setting monoclinic
_symmetry_space_group_name_Hall '-P 2ybc'
_symmetry_space_group_name_H-M 'P 1 21/c 1'
_atom_sites_solution_hydrogens geom
_atom_sites_solution_primary direct
_atom_sites_solution_secondary difmap
_audit_creation_method SHELXL-97
_cell_angle_alpha 90.00
_cell_angle_beta 98.298(5)
_cell_angle_gamma 90.00
_cell_formula_units_Z 4
_cell_length_a 25.5273(15)
_cell_length_b 15.5117(14)
_cell_length_c 17.1005(13)
_cell_measurement_reflns_used 2405
_cell_measurement_temperature 293(2)
_cell_measurement_theta_max 28.9185
_cell_measurement_theta_min 3.1350
_cell_volume 6700.4(9)
_computing_structure_refinement 'SHELXL-97 (Sheldrick, 1997)'
_computing_structure_solution 'SHELXS-97 (Sheldrick, 1997)'
_diffrn_ambient_temperature 293(2)
_diffrn_detector_area_resol_mean 16.5467
_diffrn_measured_fraction_theta_full 0.998
_diffrn_measured_fraction_theta_max 0.998
_diffrn_measurement_device_type 'Xcalibur, Sapphire3'
_diffrn_radiation_monochromator graphite
_diffrn_radiation_source 'Enhance (Mo) X-ray Source'
_diffrn_radiation_type MoK\a
_diffrn_radiation_wavelength 0.71073
_diffrn_reflns_av_R_equivalents 0.1187
_diffrn_reflns_av_sigmaI/netI 0.2760
_diffrn_reflns_limit_h_max 31
_diffrn_reflns_limit_h_min -17
_diffrn_reflns_limit_k_max 19
_diffrn_reflns_limit_k_min -17
_diffrn_reflns_limit_l_max 19
_diffrn_reflns_limit_l_min -21
_diffrn_reflns_number 27893
_diffrn_reflns_theta_full 25.00
_diffrn_reflns_theta_max 26.37
_diffrn_reflns_theta_min 3.14
_exptl_absorpt_coefficient_mu 1.781
_exptl_absorpt_correction_T_max 1.00000
_exptl_absorpt_correction_T_min 0.97190
_exptl_absorpt_correction_type multi-scan
_exptl_crystal_colour colorless
_exptl_crystal_density_diffrn 1.066
_exptl_crystal_density_method 'not measured'
_exptl_crystal_description rhombic
_exptl_crystal_F_000 2080
_exptl_crystal_size_max 0.17
_exptl_crystal_size_mid 0.16
_exptl_crystal_size_min 0.06
_platon_squeeze_details
;
;
_refine_diff_density_max 1.320
_refine_diff_density_min -1.043
_refine_diff_density_rms 0.160
_refine_ls_extinction_method none
_refine_ls_goodness_of_fit_ref 0.961
_refine_ls_hydrogen_treatment constr
_refine_ls_matrix_type full
_refine_ls_number_parameters 448
_refine_ls_number_reflns 13675
_refine_ls_number_restraints 25
_refine_ls_restrained_S_all 0.962
_refine_ls_R_factor_all 0.1812
_refine_ls_R_factor_gt 0.0726
_refine_ls_shift/su_max 0.000
_refine_ls_shift/su_mean 0.000
_refine_ls_structure_factor_coef Fsqd
_refine_ls_weighting_details 'calc w=1/[\s^2^(Fo^2^)+(0.0330P)^2^+0.0000P] where P=(Fo^2^+2Fc^2^)/3'
_refine_ls_weighting_scheme calc
_refine_ls_wR_factor_gt 0.1674
_refine_ls_wR_factor_ref 0.1857
_reflns_number_gt 4653
_reflns_number_total 13675
_reflns_threshold_expression >2sigma(I)
_cod_data_source_file cg300379u_si_002.cif
_cod_data_source_block 5
_cod_original_sg_symbol_H-M 'P 21/c'
_cod_database_code 4506274

loop_
_symmetry_equiv_pos_as_xyz
'x, y, z'
'-x, y+1/2, -z+1/2'
'-x, -y, -z'
'x, -y-1/2, z-1/2'

loop_
_atom_site_label
_atom_site_type_symbol
_atom_site_fract_x
_atom_site_fract_y
_atom_site_fract_z
_atom_site_U_iso_or_equiv
_atom_site_adp_type
_atom_site_occupancy
_atom_site_symmetry_multiplicity
_atom_site_calc_flag
_atom_site_refinement_flags
Sm1 Sm 0.25065(2) 0.17486(5) 0.31457(4) 0.0508(2) Uani 1 1 d .
Sm2 Sm 0.24954(2) 0.29453(5) 0.53682(4) 0.0453(2) Uani 1 1 d .
O1 O 0.3016(3) 0.1643(6) 0.4424(5) 0.059(3) Uani 1 1 d .
O2 O 0.1782(3) 0.2753(6) 0.2803(5) 0.055(3) Uani 1 1 d .
O3 O 0.2991(3) 0.3050(6) 0.3291(5) 0.068(3) Uani 1 1 d .
O4 O 0.1853(3) 0.1163(5) 0.3884(6) 0.060(3) Uani 1 1 d .
O5 O 0.1981(3) 0.1180(6) 0.2029(5) 0.057(3) Uani 1 1 d .
O6 O 0.3321(3) 0.1481(7) 0.2615(5) 0.099(4) Uani 1 1 d .
O7 O 0.2636(4) 0.0116(7) 0.3267(6) 0.111(4) Uani 1 1 d .
O8 O 0.1680(3) 0.3223(6) 0.5876(5) 0.059(3) Uani 1 1 d .
O9 O 0.2008(3) 0.3045(5) 0.4069(5) 0.045(2) Uani 1 1 d .
O10 O 0.1996(3) 0.1655(6) 0.5131(5) 0.063(3) Uani 1 1 d .
O11 O 0.3254(3) 0.1993(6) 0.5640(6) 0.075(3) Uani 1 1 d .
O12 O 0.2339(3) 0.4604(6) 0.5243(5) 0.096(4) Uani 1 1 d .
O13 O 0.2497(3) 0.2121(5) 0.6672(5) 0.069(3) Uani 1 1 d .
O14 O 0.3105(3) 0.3553(6) 0.4542(5) 0.069(3) Uani 1 1 d .
O15 O 0.3090(3) 0.3605(7) 0.6355(6) 0.079(3) Uani 1 1 d .
C1 C 0.1191(3) 0.0872(6) 0.4699(6) 0.062(4) Uani 1 1 d G
C2 C 0.0964(3) 0.0212(6) 0.4214(5) 0.078(5) Uani 1 1 d G
H2 H 0.1136 0.0006 0.3807 0.093 Uiso 1 1 calc R
N3 N 0.0482(3) -0.0140(5) 0.4337(5) 0.088(4) Uani 1 1 d GD
C4 C 0.0226(2) 0.0168(6) 0.4945(5) 0.067(5) Uani 1 1 d GD
C5 C 0.0452(3) 0.0828(6) 0.5430(5) 0.096(6) Uani 1 1 d GD
H5 H 0.0281 0.1034 0.5837 0.115 Uiso 1 1 calc R
C6 C 0.0935(4) 0.1180(6) 0.5307(5) 0.083(5) Uani 1 1 d G
H6 H 0.1086 0.1622 0.5632 0.100 Uiso 1 1 calc R
C7 C 0.1726(6) 0.1281(10) 0.4579(11) 0.071(5) Uani 1 1 d .
C11 C 0.3805(3) 0.1112(6) 0.5041(6) 0.072(5) Uani 1 1 d G
C12 C 0.3904(3) 0.0687(7) 0.4363(5) 0.088(6) Uani 1 1 d G
H12 H 0.3653 0.0693 0.3912 0.106 Uiso 1 1 calc R
N13 N 0.4380(4) 0.0251(6) 0.4358(4) 0.102(5) Uani 1 1 d GD
C14 C 0.4756(3) 0.0242(5) 0.5031(6) 0.065(4) Uani 1 1 d GD
C15 C 0.4657(3) 0.0667(7) 0.5710(4) 0.113(7) Uani 1 1 d GD
H15 H 0.4909 0.0661 0.6161 0.136 Uiso 1 1 calc R
C16 C 0.4182(4) 0.1102(6) 0.5715(4) 0.101(6) Uani 1 1 d G
H16 H 0.4116 0.1387 0.6170 0.121 Uiso 1 1 calc R
C17 C 0.3340(5) 0.1609(10) 0.5046(8) 0.058(4) Uani 1 1 d .
C21 C 0.1241(3) 0.3700(5) 0.3412(6) 0.059(4) Uani 1 1 d G
C22 C 0.1161(3) 0.4171(6) 0.4077(4) 0.091(6) Uani 1 1 d G
H22 H 0.1406 0.4142 0.4534 0.110 Uiso 1 1 calc R
C23 C 0.0713(4) 0.4686(6) 0.4058(5) 0.094(5) Uani 0.50 1 d PGD
H23 H 0.0660 0.5001 0.4502 0.112 Uiso 0.50 1 calc PR
C24 C 0.0346(3) 0.4730(6) 0.3375(6) 0.083(5) Uani 1 1 d GD
C25 C 0.0426(3) 0.4259(7) 0.2711(5) 0.115(6) Uani 0.50 1 d PGD
H25 H 0.0180 0.4288 0.2254 0.138 Uiso 0.50 1 calc PR
C26 C 0.0873(4) 0.3744(6) 0.2729(5) 0.094(6) Uani 1 1 d G
H26 H 0.0927 0.3429 0.2285 0.113 Uiso 1 1 calc R
N23 N 0.0713(4) 0.4686(6) 0.4058(5) 0.094(5) Uani 0.50 1 d P
N25 N 0.0426(3) 0.4259(7) 0.2711(5) 0.115(6) Uani 0.50 1 d P
C27 C 0.1710(5) 0.3134(10) 0.3409(9) 0.060(4) Uani 1 1 d .
C31 C 0.1104(3) 0.0985(6) 0.1569(6) 0.056(4) Uani 1 1 d G
C32 C 0.0693(4) 0.1101(6) 0.0950(5) 0.089(6) Uani 1 1 d G
H32 H 0.0743 0.1441 0.0520 0.107 Uiso 1 1 calc R
C33 C 0.0206(3) 0.0708(7) 0.0975(5) 0.105(6) Uani 0.50 1 d PG
H33 H -0.0069 0.0786 0.0562 0.126 Uiso 0.50 1 calc PR
C34 C 0.0130(3) 0.0199(6) 0.1619(6) 0.077(5) Uani 1 1 d G
C35 C 0.0541(4) 0.0083(6) 0.2237(5) 0.118(6) Uani 0.50 1 d PG
H35 H 0.0491 -0.0257 0.2668 0.142 Uiso 0.50 1 calc PR
C36 C 0.1028(3) 0.0476(7) 0.2212(5) 0.103(6) Uani 1 1 d GU
H36 H 0.1303 0.0398 0.2626 0.123 Uiso 1 1 calc R
N33 N 0.0206(3) 0.0708(7) 0.0975(5) 0.105(6) Uani 0.50 1 d P
N35 N 0.0541(4) 0.0083(6) 0.2237(5) 0.118(6) Uani 0.50 1 d P
C37 C 0.1621(4) 0.1369(9) 0.1472(9) 0.052(4) Uani 1 1 d .
C41 C 0.3945(3) 0.4030(7) 0.6854(6) 0.060(4) Uani 1 1 d GD
C42 C 0.4065(5) 0.4183(12) 0.6099(5) 0.050(5) Uiso 0.445(13) 1 d PG
H42 H 0.3818 0.4054 0.5659 0.060 Uiso 0.445(13) 1 calc PR
N43 N 0.4554(5) 0.4528(12) 0.6001(6) 0.074(5) Uiso 0.445(13) 1 d PGD
C44 C 0.4922(4) 0.4720(7) 0.6658(8) 0.085(5) Uiso 1 1 d GD
C45 C 0.4802(4) 0.4567(12) 0.7413(6) 0.031(4) Uiso 0.445(13) 1 d PGD
H45 H 0.5049 0.4696 0.7853 0.037 Uiso 0.445(13) 1 calc PR
C46 C 0.4313(5) 0.4222(12) 0.7511(5) 0.052(5) Uiso 0.445(13) 1 d PG
H46 H 0.4233 0.4120 0.8016 0.063 Uiso 0.445(13) 1 calc PR
C42A C 0.4220(7) 0.3778(13) 0.6268(11) 0.050(5) Uiso 0.555(13) 1 d PD
H42A H 0.4061 0.3359 0.5923 0.060 Uiso 0.555(13) 1 calc PR
N43A N 0.4710(7) 0.4073(12) 0.6126(11) 0.074(5) Uiso 0.555(13) 1 d PD
C45A C 0.4646(7) 0.5015(13) 0.7249(10) 0.031(4) Uiso 0.555(13) 1 d PD
H45A H 0.4794 0.5454 0.7581 0.037 Uiso 0.555(13) 1 calc PR
C46A C 0.4180(7) 0.4696(13) 0.7358(12) 0.052(5) Uiso 0.555(13) 1 d PD
H46A H 0.4008 0.4907 0.7763 0.063 Uiso 0.555(13) 1 calc PR
C47 C 0.3417(5) 0.3697(9) 0.6953(9) 0.054(4) Uani 1 1 d .
C51 C 0.3699(3) 0.4002(6) 0.3703(6) 0.070(5) Uani 1 1 d G
C52 C 0.3933(3) 0.3799(6) 0.3041(5) 0.106(6) Uani 1 1 d G
H52 H 0.3785 0.3376 0.2692 0.127 Uiso 1 1 calc R
C53 C 0.4389(3) 0.4227(7) 0.2901(5) 0.117(7) Uani 1 1 d GU
H53 H 0.4545 0.4091 0.2458 0.140 Uiso 1 1 calc R
C54 C 0.4610(3) 0.4859(7) 0.3423(6) 0.104(7) Uani 1 1 d G
N55 N 0.4377(3) 0.5062(6) 0.4085(6) 0.100(5) Uani 1 1 d G
C56 C 0.3921(4) 0.4633(7) 0.4226(5) 0.109(7) Uani 1 1 d G
H56 H 0.3765 0.4769 0.4669 0.131 Uiso 1 1 calc R
C57 C 0.3206(5) 0.3472(10) 0.3847(9) 0.071(5) Uani 1 1 d .

loop_
_atom_site_aniso_label
_atom_site_aniso_U_11
_atom_site_aniso_U_22
_atom_site_aniso_U_33
_atom_site_aniso_U_23
_atom_site_aniso_U_13
_atom_site_aniso_U_12
Sm1 0.0255(4) 0.0756(6) 0.0504(5) -0.0132(4) 0.0020(3) 0.0114(4)
Sm2 0.0239(3) 0.0737(5) 0.0390(4) -0.0053(4) 0.0068(3) -0.0012(4)
O1 0.032(5) 0.092(7) 0.053(7) 0.003(6) 0.004(4) 0.030(5)
O2 0.050(5) 0.082(7) 0.036(6) 0.003(5) 0.013(4) 0.028(5)
O3 0.059(6) 0.100(8) 0.044(7) -0.010(6) 0.002(5) -0.041(6)
O4 0.067(6) 0.058(6) 0.056(7) -0.019(5) 0.013(5) -0.011(5)
O5 0.032(5) 0.086(7) 0.054(7) -0.012(5) 0.009(4) -0.016(5)
O6 0.066(7) 0.192(12) 0.038(7) -0.031(7) 0.007(5) 0.079(7)
O7 0.122(9) 0.134(10) 0.074(9) -0.007(7) 0.010(6) 0.084(7)
O8 0.031(5) 0.116(8) 0.034(6) -0.013(6) 0.018(4) 0.030(5)
O9 0.035(5) 0.054(6) 0.048(6) 0.015(5) 0.010(4) 0.012(4)
O10 0.063(7) 0.076(7) 0.048(7) 0.001(6) 0.003(5) -0.017(5)
O11 0.042(6) 0.113(9) 0.072(8) -0.003(7) 0.010(5) 0.040(6)
O12 0.076(7) 0.147(10) 0.060(8) 0.003(7) -0.001(5) 0.065(7)
O13 0.030(5) 0.089(7) 0.089(8) -0.005(6) 0.011(4) 0.011(5)
O14 0.060(6) 0.110(8) 0.040(6) -0.028(6) 0.020(5) -0.051(6)
O15 0.027(5) 0.160(10) 0.052(7) -0.017(7) 0.005(4) -0.041(6)
C1 0.063(10) 0.083(12) 0.045(10) 0.005(8) 0.025(8) -0.005(9)
C2 0.087(12) 0.086(12) 0.069(13) -0.014(9) 0.040(9) -0.038(10)
N3 0.077(9) 0.109(11) 0.084(11) -0.001(8) 0.035(8) -0.022(8)
C4 0.065(11) 0.111(13) 0.027(9) -0.029(9) 0.013(8) -0.043(10)
C5 0.049(10) 0.151(17) 0.094(15) -0.020(12) 0.032(9) -0.026(10)
C6 0.068(11) 0.115(14) 0.070(12) -0.053(10) 0.019(9) -0.021(10)
C7 0.047(10) 0.076(12) 0.088(15) 0.015(11) 0.004(9) 0.004(9)
C11 0.049(9) 0.142(15) 0.020(9) 0.020(9) -0.010(6) 0.027(9)
C12 0.070(11) 0.158(16) 0.031(10) -0.003(10) -0.014(7) 0.060(10)
N13 0.070(9) 0.186(15) 0.043(9) -0.014(9) -0.016(6) 0.059(9)
C14 0.070(11) 0.089(12) 0.038(10) -0.007(9) 0.013(8) 0.023(9)
C15 0.104(14) 0.175(18) 0.058(13) -0.012(12) 0.006(10) 0.080(13)
C16 0.070(11) 0.171(18) 0.063(13) -0.010(11) 0.015(9) 0.069(11)
C17 0.045(9) 0.094(12) 0.032(9) 0.006(9) -0.002(7) 0.033(8)
C21 0.039(8) 0.097(12) 0.043(10) 0.001(9) 0.007(7) 0.027(8)
C22 0.082(11) 0.155(16) 0.041(10) 0.008(10) 0.024(8) 0.087(11)
C23 0.072(10) 0.169(15) 0.039(9) -0.015(9) 0.007(7) 0.070(10)
C24 0.076(11) 0.129(15) 0.047(11) -0.004(10) 0.020(9) 0.064(10)
C25 0.078(11) 0.194(18) 0.070(12) 0.001(11) -0.001(8) 0.080(11)
C26 0.079(12) 0.136(15) 0.067(13) -0.037(11) 0.006(9) 0.060(11)
N23 0.072(10) 0.169(15) 0.039(9) -0.015(9) 0.007(7) 0.070(10)
N25 0.078(11) 0.194(18) 0.070(12) 0.001(11) -0.001(8) 0.080(11)
C27 0.024(7) 0.108(13) 0.047(10) 0.010(10) 0.009(7) 0.016(8)
C31 0.034(8) 0.085(11) 0.044(10) -0.013(8) -0.010(7) -0.011(8)
C32 0.067(11) 0.128(15) 0.082(14) -0.005(11) 0.041(10) -0.046(10)
C33 0.063(10) 0.173(16) 0.081(13) 0.020(11) 0.015(8) -0.044(10)
C34 0.029(8) 0.124(14) 0.079(13) 0.001(11) 0.009(7) -0.050(9)
C35 0.057(10) 0.212(18) 0.078(12) 0.037(12) -0.017(8) -0.080(11)
C36 0.068(11) 0.157(15) 0.080(13) 0.021(11) 0.000(8) -0.090(10)
N33 0.063(10) 0.173(16) 0.081(13) 0.020(11) 0.015(8) -0.044(10)
N35 0.057(10) 0.212(18) 0.078(12) 0.037(12) -0.017(8) -0.080(11)
C37 0.012(7) 0.082(11) 0.063(11) -0.038(9) 0.010(7) -0.016(7)
C41 0.044(8) 0.104(12) 0.033(9) -0.020(8) 0.007(6) -0.025(8)
C47 0.029(8) 0.067(10) 0.059(11) 0.007(9) -0.012(7) -0.016(7)
C51 0.060(10) 0.130(14) 0.027(9) 0.014(9) 0.026(7) 0.010(9)
C52 0.054(10) 0.207(19) 0.063(12) -0.032(12) 0.030(8) -0.052(11)
C53 0.058(11) 0.212(19) 0.094(14) -0.006(13) 0.059(10) -0.048(12)
C54 0.064(11) 0.20(2) 0.045(12) 0.008(12) -0.006(8) -0.074(12)
N55 0.057(8) 0.156(13) 0.094(12) -0.018(10) 0.034(8) -0.052(8)
C56 0.098(14) 0.169(19) 0.073(14) -0.040(13) 0.061(11) -0.036(13)
C57 0.036(9) 0.128(15) 0.055(11) -0.008(11) 0.032(8) -0.027(9)

loop_
_atom_type_symbol
_atom_type_description
_atom_type_scat_dispersion_real
_atom_type_scat_dispersion_imag
_atom_type_scat_source
C C 0.0033 0.0016 'International Tables Vol C Tables 4.2.6.8 and 6.1.1.4'
H H 0.0000 0.0000 'International Tables Vol C Tables 4.2.6.8 and 6.1.1.4'
N N 0.0061 0.0033 'International Tables Vol C Tables 4.2.6.8 and 6.1.1.4'
O O 0.0106 0.0060 'International Tables Vol C Tables 4.2.6.8 and 6.1.1.4'
Sm Sm -0.1638 3.4418 'International Tables Vol C Tables 4.2.6.8 and 6.1.1.4'

loop_
_geom_angle_atom_site_label_1
_geom_angle_atom_site_label_2
_geom_angle_atom_site_label_3
_geom_angle
_geom_angle_site_symmetry_1
_geom_angle_site_symmetry_3
O5 Sm1 O3 129.6(3) . .
O5 Sm1 O1 153.5(3) . .
O3 Sm1 O1 75.8(3) . .
O5 Sm1 O4 85.8(3) . .
O3 Sm1 O4 131.2(3) . .
O1 Sm1 O4 79.7(3) . .
O5 Sm1 O6 92.9(3) . .
O3 Sm1 O6 73.8(3) . .
O1 Sm1 O6 87.0(3) . .
O4 Sm1 O6 146.0(3) . .
O5 Sm1 O2 73.6(3) . .
O3 Sm1 O2 81.1(3) . .
O1 Sm1 O2 124.2(3) . .
O4 Sm1 O2 78.9(3) . .
O6 Sm1 O2 133.3(3) . .
O5 Sm1 O7 75.3(3) . .
O3 Sm1 O7 141.1(3) . .
O1 Sm1 O7 79.1(3) . .
O4 Sm1 O7 71.1(3) . .
O6 Sm1 O7 75.7(3) . .
O2 Sm1 O7 137.8(3) . .
O5 Sm1 O9 116.9(3) . .
O3 Sm1 O9 67.8(3) . .
O1 Sm1 O9 77.1(2) . .
O4 Sm1 O9 66.0(2) . .
O6 Sm1 O9 140.9(3) . .
O2 Sm1 O9 47.2(2) . .
O7 Sm1 O9 133.7(3) . .
O5 Sm1 C27 94.0(3) . .
O3 Sm1 C27 74.4(3) . .
O1 Sm1 C27 101.6(3) . .
O4 Sm1 C27 70.1(3) . .
O6 Sm1 C27 143.7(4) . .
O2 Sm1 C27 22.7(3) . .
O7 Sm1 C27 140.3(3) . .
O9 Sm1 C27 24.5(3) . .
O15 Sm2 O10 140.2(3) . .
O15 Sm2 O9 147.2(3) . .
O10 Sm2 O9 72.6(3) . .
O15 Sm2 O8 99.6(3) . .
O10 Sm2 O8 75.1(3) . .
O9 Sm2 O8 87.9(3) . .
O15 Sm2 O11 73.2(3) . .
O10 Sm2 O11 85.0(3) . .
O9 Sm2 O11 120.8(3) . .
O8 Sm2 O11 138.4(3) . .
O15 Sm2 O14 81.2(3) . .
O10 Sm2 O14 126.8(3) . .
O9 Sm2 O14 74.1(3) . .
O8 Sm2 O14 142.9(3) . .
O11 Sm2 O14 77.8(3) . .
O15 Sm2 O13 70.8(3) . .
O10 Sm2 O13 70.3(3) . .
O9 Sm2 O13 140.7(2) . .
O8 Sm2 O13 70.7(3) . .
O11 Sm2 O13 68.2(3) . .
O14 Sm2 O13 140.8(3) . .
O15 Sm2 O12 72.7(3) . .
O10 Sm2 O12 138.2(3) . .
O9 Sm2 O12 78.9(3) . .
O8 Sm2 O12 73.9(3) . .
O11 Sm2 O12 136.5(3) . .
O14 Sm2 O12 70.9(3) . .
O13 Sm2 O12 122.9(3) . .
C17 O1 Sm1 171.8(9) . .
C27 O2 Sm1 107.9(8) . .
C57 O3 Sm1 135.3(10) . .
C7 O4 Sm1 135.6(9) . .
C37 O5 Sm1 143.0(9) . .
C47 O6 Sm1 133.1(9) 4_565 .
C37 O8 Sm2 127.6(8) 4_566 .
C27 O9 Sm2 174.1(8) . .
C27 O9 Sm1 81.3(8) . .
Sm2 O9 Sm1 104.2(2) . .
C7 O10 Sm2 139.0(11) . .
C17 O11 Sm2 111.8(9) . .
C57 O14 Sm2 138.0(8) . .
C47 O15 Sm2 160.5(11) . .
C2 C1 C6 120.0 . .
C2 C1 C7 121.4(9) . .
C6 C1 C7 118.6(9) . .
N3 C2 C1 120.0 . .
C4 N3 C2 120.0 . .
C4 C4 N3 119.5(14) 3_556 .
C4 C4 C5 120.5(14) 3_556 .
N3 C4 C5 120.0 . .
C4 C5 C6 120.0 . .
C5 C6 C1 120.0 . .
O10 C7 O4 125.8(14) . .
O10 C7 C1 119.9(15) . .
O4 C7 C1 114.2(14) . .
C12 C11 C16 120.0 . .
C12 C11 C17 121.1(9) . .
C16 C11 C17 118.8(9) . .
N13 C12 C11 120.0 . .
C12 N13 C14 120.0 . .
C15 C14 N13 120.0 . .
C15 C14 C14 124.1(13) . 3_656
N13 C14 C14 115.9(13) . 3_656
C14 C15 C16 120.0 . .
C15 C16 C11 120.0 . .
O11 C17 O1 120.6(13) . .
O11 C17 C11 121.4(12) . .
O1 C17 C11 118.0(12) . .
C22 C21 C26 120.0 . .
C22 C21 C27 121.8(8) . .
C26 C21 C27 118.2(8) . .
C23 C22 C21 120.0 . .
C24 C23 C22 120.0 . .
C23 C24 C25 120.0 . .
C23 C24 C34 120(2) . 2
C25 C24 C34 120(2) . 2
C26 C25 C24 120.0 . .
C25 C26 C21 120.0 . .
O2 C27 O9 123.4(12) . .
O2 C27 C21 120.4(12) . .
O9 C27 C21 116.1(12) . .
O2 C27 Sm1 49.4(6) . .
O9 C27 Sm1 74.2(7) . .
C21 C27 Sm1 167.5(9) . .
C32 C31 C36 120.0 . .
C32 C31 C37 116.8(9) . .
C36 C31 C37 123.0(9) . .
C33 C32 C31 120.0 . .
C34 C33 C32 120.0 . .
C33 C34 C35 120.0 . .
C33 C34 C24 121.0(16) . 2_545
C35 C34 C24 118.8(14) . 2_545
C36 C35 C34 120.0 . .
C35 C36 C31 120.0 . .
O8 C37 O5 125.6(11) 4_565 .
O8 C37 C31 121.4(12) 4_565 .
O5 C37 C31 112.8(13) . .
C42A C41 C42 32.7(8) . .
C42A C41 C46 107.2(9) . .
C42 C41 C46 120.0 . .
C42A C41 C46A 115.9(14) . .
C42 C41 C46A 108.0(9) . .
C46 C41 C46A 34.5(9) . .
C42A C41 C47 124.1(13) . .
C42 C41 C47 119.7(9) . .
C46 C41 C47 120.3(9) . .
C46A C41 C47 119.8(12) . .
N43 C42 C41 120.0 . .
C44 N43 C42 120.0 . .
C54 C44 N43 120.8(10) 3_666 .
C54 C44 C45 118.9(10) 3_666 .
N43 C44 C45 120.0 . .
C54 C44 C45A 116.9(14) 3_666 .
N43 C44 C45A 107.7(9) . .
C45 C44 C45A 34.7(9) . .
C54 C44 N43A 121.8(14) 3_666 .
N43 C44 N43A 34.2(9) . .
C45 C44 N43A 111.3(9) . .
C45A C44 N43A 121.1(13) . .
C46 C45 C44 120.0 . .
C45 C46 C41 120.0 . .
C41 C42A N43A 127.5(18) . .
C42A N43A C44 113.2(16) . .
C46A C45A C44 122.6(17) . .
C45A C46A C41 119.7(17) . .
O6 C47 O15 122.6(12) 4_566 .
O6 C47 C41 119.7(11) 4_566 .
O15 C47 C41 117.7(13) . .
C52 C51 C56 120.0 . .
C52 C51 C57 117.5(8) . .
C56 C51 C57 122.4(8) . .
C51 C52 C53 120.0 . .
C54 C53 C52 120.0 . .
C44 C54 N55 117(2) 3_666 .
C44 C54 C53 123(2) 3_666 .
N55 C54 C53 120.0 . .
C54 N55 C56 120.0 . .
N55 C56 C51 120.0 . .
O3 C57 O14 131.4(13) . .
O3 C57 C51 116.4(12) . .
O14 C57 C51 112.2(12) . .

loop_
_geom_bond_atom_site_label_1
_geom_bond_atom_site_label_2
_geom_bond_distance
_geom_bond_site_symmetry_2
Sm1 O5 2.343(9) .
Sm1 O3 2.362(9) .
Sm1 O1 2.382(9) .
Sm1 O4 2.409(9) .
Sm1 O6 2.420(8) .
Sm1 O2 2.424(7) .
Sm1 O7 2.558(10) .
Sm1 O9 2.956(7) .
Sm1 C27 3.037(13) .
Sm2 O15 2.337(9) .
Sm2 O10 2.376(9) .
Sm2 O9 2.389(8) .
Sm2 O8 2.406(7) .
Sm2 O11 2.426(8) .
Sm2 O14 2.438(8) .
Sm2 O13 2.571(9) .
Sm2 O12 2.607(10) .
O1 C17 1.251(14) .
O2 C27 1.231(14) .
O3 C57 1.218(15) .
O4 C7 1.289(17) .
O5 C37 1.258(14) .
O6 C47 1.224(14) 4_565
O8 C37 1.228(15) 4_566
O9 C27 1.275(13) .
O10 C7 1.232(16) .
O11 C17 1.225(14) .
O14 C57 1.258(14) .
O15 C47 1.231(14) .
C1 C2 1.3900 .
C1 C6 1.3900 .
C1 C7 1.547(15) .
C2 N3 1.3900 .
N3 C4 1.3900 .
C4 C4 1.305(11) 3_556
C4 C5 1.3900 .
C5 C6 1.3900 .
C11 C12 1.3900 .
C11 C16 1.3900 .
C11 C17 1.417(13) .
C12 N13 1.3900 .
N13 C14 1.3900 .
C14 C15 1.3900 .
C14 C14 1.470(12) 3_656
C15 C16 1.3900 .
C21 C22 1.3900 .
C21 C26 1.3900 .
C21 C27 1.486(13) .
C22 C23 1.3900 .
C23 C24 1.3900 .
C24 C25 1.3900 .
C24 C34 1.42(4) 2
C25 C26 1.3900 .
C31 C32 1.3900 .
C31 C36 1.3900 .
C31 C37 1.479(12) .
C32 C33 1.3900 .
C33 C34 1.3900 .
C34 C35 1.3900 .
C34 C24 1.42(4) 2_545
C35 C36 1.3900 .
C37 O8 1.228(15) 4_565
C41 C42A 1.361(15) .
C41 C42 1.3900 .
C41 C46 1.3900 .
C41 C46A 1.423(15) .
C41 C47 1.475(14) .
C42 N43 1.3900 .
N43 C44 1.3900 .
C44 C54 1.38(3) 3_666
C44 C45 1.3900 .
C44 C45A 1.391(14) .
C44 N43A 1.409(15) .
C45 C46 1.3900 .
C42A N43A 1.388(15) .
C45A C46A 1.326(15) .
C47 O6 1.224(14) 4_566
C51 C52 1.3900 .
C51 C56 1.3900 .
C51 C57 1.553(13) .
C52 C53 1.3900 .
C53 C54 1.3900 .
C54 C44 1.38(4) 3_666
C54 N55 1.3900 .
N55 C56 1.3900 .

loop_
_platon_squeeze_void_nr
_platon_squeeze_void_average_x
_platon_squeeze_void_average_y
_platon_squeeze_void_average_z
_platon_squeeze_void_volume
_platon_squeeze_void_count_electrons
_platon_squeeze_void_content
1 0.753 0.250 0.147 1758 619 ' '
2 0.247 -0.250 0.483 1758 614 ' '
